data_7019646
loop_
_publ_author_name
'Seliverstov, Andrey N.'
'Suleimanov, Evgeny V.'
'Chuprunov, Evgeny V.'
'Somov, Nikolay V.'
'Zhuchkova, Elena M.'
'Lelet, Maxim I.'
'Rozov, Konstantin B.'
'Depmeier, Wulf'
'Krivovichev, Sergey V.'
'Alekseev, Evgeny V.'

_publ_section_title
;
 Polytypism and oxo-tungstate polyhedra polymerization in novel complex
 uranyl tungstates.
;
_journal_issue 28
_journal_name_full 'Dalton transactions (Cambridge, England : 2003)'
_journal_page_first 8512
_journal_page_last 8514
_journal_paper_doi 10.1039/c2dt31000g
_journal_volume 41
_journal_year 2012
_chemical_formula_sum 'Cs2 O13 U2 W2'
_chemical_formula_weight 1317.58
_chemical_name_common 'alpha-cesium uranly tungstate'
_chemical_name_systematic
;
?
;
_space_group_IT_number 14
_symmetry_cell_setting monoclinic
_symmetry_space_group_name_Hall '-P 2yn'
_symmetry_space_group_name_H-M 'P 1 21/n 1'
_atom_sites_solution_hydrogens none
_atom_sites_solution_primary direct
_atom_sites_solution_secondary difmap
_audit_creation_method SHELXL-97
_cell_angle_alpha 90.00
_cell_angle_beta 90.686(3)
_cell_angle_gamma 90.00
_cell_formula_units_Z 4
_cell_length_a 9.6228(3)
_cell_length_b 14.3597(5)
_cell_length_c 10.2275(4)
_cell_measurement_reflns_used 19060
_cell_measurement_temperature 293(2)
_cell_measurement_theta_max 26.37
_cell_measurement_theta_min 3.47
_cell_volume 1413.14(9)
_computing_cell_refinement
;
CrysAlisPro, Agilent Technologies,
Version 1.171.35.11 (release 16-05-2011 CrysAlis171 .NET)
;
_computing_data_collection
;
CrysAlisPro, Agilent Technologies,
Version 1.171.35.11 (release 16-05-2011 CrysAlis171 .NET)
;
_computing_data_reduction
;
CrysAlisPro, Agilent Technologies,
Version 1.171.35.11 (release 16-05-2011 CrysAlis171 .NET)
;
_computing_molecular_graphics 'Crystal Maker'
_computing_publication_material WinWord''CorelDraw
_computing_structure_refinement 'SHELXL-97 (Sheldrick, 1997)'
_diffrn_ambient_temperature 293(2)
_diffrn_measured_fraction_theta_full 0.998
_diffrn_measured_fraction_theta_max 0.998
_diffrn_measurement_device_type 'XCallibur III'
_diffrn_radiation_monochromator graphite
_diffrn_radiation_source 'fine-focus sealed tube'
_diffrn_radiation_type MoK\a
_diffrn_radiation_wavelength 0.71073
_diffrn_reflns_av_R_equivalents 0.0669
_diffrn_reflns_av_sigmaI/netI 0.0282
_diffrn_reflns_limit_h_max 12
_diffrn_reflns_limit_h_min -12
_diffrn_reflns_limit_k_max 17
_diffrn_reflns_limit_k_min -17
_diffrn_reflns_limit_l_max 12
_diffrn_reflns_limit_l_min -12
_diffrn_reflns_number 19060
_diffrn_reflns_theta_full 26.37
_diffrn_reflns_theta_max 26.37
_diffrn_reflns_theta_min 3.47
_exptl_absorpt_coefficient_mu 44.209
_exptl_absorpt_correction_T_max 0.3506
_exptl_absorpt_correction_T_min 0.0410
_exptl_absorpt_correction_type numerical
_exptl_absorpt_process_details sadabs
_exptl_crystal_colour yellow
_exptl_crystal_density_diffrn 6.193
_exptl_crystal_density_method 'not measured'
_exptl_crystal_description plate
_exptl_crystal_F_000 2184
_exptl_crystal_size_max 0.2
_exptl_crystal_size_mid 0.18
_exptl_crystal_size_min 0.03
_refine_diff_density_max 18.356
_refine_diff_density_min -2.385
_refine_diff_density_rms 0.996
_refine_ls_extinction_method none
_refine_ls_goodness_of_fit_ref 1.096
_refine_ls_hydrogen_treatment none
_refine_ls_matrix_type full
_refine_ls_number_parameters 160
_refine_ls_number_reflns 2875
_refine_ls_number_restraints 24
_refine_ls_restrained_S_all 1.092
_refine_ls_R_factor_all 0.0788
_refine_ls_R_factor_gt 0.0745
_refine_ls_shift/su_max 0.015
_refine_ls_shift/su_mean 0.001
_refine_ls_structure_factor_coef Fsqd
_refine_ls_weighting_details 'calc w=1/[\s^2^(Fo^2^)+(0.1210P)^2^+201.1182P] where P=(Fo^2^+2Fc^2^)/3'
_refine_ls_weighting_scheme calc
_refine_ls_wR_factor_gt 0.1925
_refine_ls_wR_factor_ref 0.1966
_reflns_number_gt 2655
_reflns_number_total 2875
_reflns_threshold_expression >2sigma(I)
_cod_data_source_file c2dt31000g.txt
_cod_data_source_block csuw_212_090311
_cod_original_sg_symbol_H-M P21/n
_cod_database_code 7019646

loop_
_symmetry_equiv_pos_as_xyz
'x, y, z'
'-x+1/2, y+1/2, -z+1/2'
'-x, -y, -z'
'x-1/2, -y-1/2, z-1/2'

loop_
_atom_site_label
_atom_site_type_symbol
_atom_site_fract_x
_atom_site_fract_y
_atom_site_fract_z
_atom_site_U_iso_or_equiv
_atom_site_adp_type
_atom_site_occupancy
_atom_site_symmetry_multiplicity
_atom_site_calc_flag
_atom_site_refinement_flags
U1 U 0.43607(7) 0.24911(5) 0.60498(7) 0.00687(16) Uani 1 1 d .
U2 U 0.30927(7) 0.24424(5) 0.96095(7) 0.00582(16) Uani 1 1 d .
W1 W 1.05717(7) 0.18498(5) 0.73633(7) 0.00609(17) Uani 1 1 d .
W2 W 0.68619(7) 0.17315(5) 0.81991(7) 0.00667(17) Uani 1 1 d .
Cs1 Cs 1.35816(16) -0.04142(11) 0.79931(17) 0.0272(4) Uani 1 1 d .
Cs2 Cs 0.85160(17) -0.05130(10) 0.63936(17) 0.0282(4) Uani 1 1 d .
O1 O 1.2429(14) 0.2400(9) 0.7399(14) 0.009(3) Uani 1 1 d .
O2 O 1.0660(13) 0.2269(9) 0.9140(12) 0.0057(16) Uani 1 1 d U
O3 O 0.8773(13) 0.1428(11) 0.7738(14) 0.012(3) Uani 1 1 d .
O4 O 0.7490(19) 0.2318(13) 0.9626(18) 0.027(3) Uani 1 1 d U
O5 O 0.9918(17) 0.2613(13) 0.6137(18) 0.026(4) Uani 1 1 d .
O6 O 0.4241(16) 0.1269(12) 0.5736(16) 0.022(4) Uani 1 1 d .
O7 O 1.1077(17) 0.0753(12) 0.6738(18) 0.023(4) Uani 1 1 d .
O8 O 0.6363(17) 0.0582(13) 0.842(2) 0.034(5) Uani 1 1 d .
O9 O 0.3005(18) 0.1204(14) 0.9804(16) 0.026(4) Uani 1 1 d .
O10 O 0.5028(14) 0.2258(10) 0.8273(14) 0.010(2) Uani 1 1 d U
O11 O 0.6826(16) 0.2285(11) 0.6493(14) 0.015(3) Uani 1 1 d .
O12 O 0.4424(16) 0.3683(12) 0.6407(16) 0.019(4) Uani 1 1 d .
O13 O 0.3187(16) 0.3680(10) 0.9421(15) 0.015(2) Uani 1 1 d U

loop_
_atom_site_aniso_label
_atom_site_aniso_U_11
_atom_site_aniso_U_22
_atom_site_aniso_U_33
_atom_site_aniso_U_23
_atom_site_aniso_U_13
_atom_site_aniso_U_12
U1 0.0041(3) 0.0135(4) 0.0030(3) 0.0005(2) -0.0002(3) -0.0008(2)
U2 0.0038(3) 0.0101(3) 0.0035(3) -0.0010(2) -0.0004(3) 0.0005(2)
W1 0.0030(3) 0.0123(4) 0.0029(3) -0.0015(3) 0.0000(3) -0.0012(3)
W2 0.0039(3) 0.0124(4) 0.0038(3) 0.0022(3) 0.0001(3) 0.0008(3)
Cs1 0.0242(7) 0.0146(7) 0.0427(9) -0.0051(6) -0.0037(6) -0.0034(5)
Cs2 0.0328(8) 0.0163(7) 0.0354(8) -0.0024(6) -0.0022(7) 0.0021(6)
O1 0.007(6) 0.009(6) 0.011(7) 0.000 0.000 0.000
O2 0.006(3) 0.009(3) 0.002 0.003(3) 0.000 0.000
O3 0.009(7) 0.009(7) 0.018(8) -0.002(5) 0.003(6) 0.002(5)
O4 0.024(4) 0.030(4) 0.026(4) 0.000(3) 0.000(3) 0.000(3)
O5 0.010(7) 0.041(10) 0.026(9) 0.009(8) 0.004(7) 0.000(7)
O6 0.015(7) 0.033(9) 0.018(8) -0.001(7) -0.005(6) -0.005(7)
O7 0.024(8) 0.016(8) 0.028(9) 0.001(7) 0.012(7) 0.002(7)
O8 0.010(7) 0.029(10) 0.062(13) 0.000 0.000 0.000
O9 0.020(8) 0.044(10) 0.016(8) 0.010(8) 0.005(6) 0.005(8)
O10 0.008(3) 0.011(3) 0.011(3) 0.000 0.000 0.000
O11 0.017(7) 0.017(7) 0.010(7) 0.011(6) 0.008(6) 0.006(6)
O12 0.015(7) 0.027(8) 0.016(8) 0.005(7) -0.002(6) -0.003(7)
O13 0.016(3) 0.013(3) 0.015(3) 0.000 0.000 0.000

loop_
_atom_type_symbol
_atom_type_description
_atom_type_scat_dispersion_real
_atom_type_scat_dispersion_imag
_atom_type_scat_source
U U -9.6767 9.6646 'International Tables Vol C Tables 4.2.6.8 and 6.1.1.4'
W W -0.8490 6.8722 'International Tables Vol C Tables 4.2.6.8 and 6.1.1.4'
Cs Cs -0.3680 2.1192 'International Tables Vol C Tables 4.2.6.8 and 6.1.1.4'
O O 0.0106 0.0060 'International Tables Vol C Tables 4.2.6.8 and 6.1.1.4'

loop_
_geom_angle_atom_site_label_1
_geom_angle_atom_site_label_2
_geom_angle_atom_site_label_3
_geom_angle
_geom_angle_site_symmetry_1
_geom_angle_site_symmetry_3
O12 U1 O6 177.6(7) . .
O12 U1 O4 92.3(7) . 4_565
O6 U1 O4 87.4(7) . 4_565
O12 U1 O1 87.6(6) . 1_455
O6 U1 O1 90.1(6) . 1_455
O4 U1 O1 76.1(6) 4_565 1_455
O12 U1 O2 90.7(6) . 4_565
O6 U1 O2 91.6(6) . 4_565
O4 U1 O2 83.0(5) 4_565 4_565
O1 U1 O2 158.9(5) 1_455 4_565
O12 U1 O10 86.0(6) . .
O6 U1 O10 92.8(6) . .
O4 U1 O10 144.7(6) 4_565 .
O1 U1 O10 68.6(5) 1_455 .
O2 U1 O10 132.3(4) 4_565 .
O12 U1 O11 92.8(6) . .
O6 U1 O11 88.6(6) . .
O4 U1 O11 151.8(6) 4_565 .
O1 U1 O11 131.8(5) 1_455 .
O2 U1 O11 69.3(5) 4_565 .
O10 U1 O11 63.4(5) . .
O12 U1 W2 98.9(5) . .
O6 U1 W2 81.1(5) . .
O4 U1 W2 167.7(5) 4_565 .
O1 U1 W2 99.3(3) 1_455 .
O2 U1 W2 101.7(3) 4_565 .
O10 U1 W2 32.9(3) . .
O11 U1 W2 33.1(3) . .
O12 U1 U2 80.3(5) . .
O6 U1 U2 97.6(5) . .
O4 U1 U2 110.1(5) 4_565 .
O1 U1 U2 34.6(4) 1_455 .
O2 U1 U2 164.3(3) 4_565 .
O10 U1 U2 34.9(3) . .
O11 U1 U2 98.1(3) . .
W2 U1 U2 67.37(2) . .
O12 U1 U2 91.4(5) . 4_665
O6 U1 U2 90.8(5) . 4_665
O4 U1 U2 118.2(5) 4_565 4_665
O1 U1 U2 165.8(4) 1_455 4_665
O2 U1 U2 35.2(3) 4_565 4_665
O10 U1 U2 97.2(3) . 4_665
O11 U1 U2 34.0(3) . 4_665
W2 U1 U2 66.81(2) . 4_665
U2 U1 U2 131.36(3) . 4_665
O12 U1 Cs1 44.1(5) . 2_656
O6 U1 Cs1 133.9(5) . 2_656
O4 U1 Cs1 63.0(5) 4_565 2_656
O1 U1 Cs1 50.7(3) 1_455 2_656
O2 U1 Cs1 116.7(3) 4_565 2_656
O10 U1 Cs1 93.0(3) . 2_656
O11 U1 Cs1 134.0(4) . 2_656
W2 U1 Cs1 122.90(3) . 2_656
U2 U1 Cs1 64.93(3) . 2_656
U2 U1 Cs1 133.50(3) 4_665 2_656
O12 U1 Cs2 38.7(5) . 2_656
O6 U1 Cs2 141.3(5) . 2_656
O4 U1 Cs2 130.7(5) 4_565 2_656
O1 U1 Cs2 93.0(3) 1_455 2_656
O2 U1 Cs2 98.7(3) 4_565 2_656
O10 U1 Cs2 53.2(3) . 2_656
O11 U1 Cs2 61.3(4) . 2_656
W2 U1 Cs2 60.27(3) . 2_656
U2 U1 Cs2 66.28(3) . 2_656
U2 U1 Cs2 77.52(3) 4_665 2_656
Cs1 U1 Cs2 72.92(3) 2_656 2_656
O13 U2 O9 179.7(8) . .
O13 U2 O11 87.1(6) . 4_566
O9 U2 O11 92.8(7) . 4_566
O13 U2 O5 93.8(7) . 4_566
O9 U2 O5 85.9(7) . 4_566
O11 U2 O5 81.3(6) 4_566 4_566
O13 U2 O10 90.5(6) . .
O9 U2 O10 89.5(7) . .
O11 U2 O10 158.8(5) 4_566 .
O5 U2 O10 77.8(5) 4_566 .
O13 U2 O1 86.3(6) . 1_455
O9 U2 O1 93.9(6) . 1_455
O11 U2 O1 131.6(5) 4_566 1_455
O5 U2 O1 146.9(6) 4_566 1_455
O10 U2 O1 69.1(5) . 1_455
O13 U2 O2 97.6(6) . 1_455
O9 U2 O2 82.7(6) . 1_455
O11 U2 O2 70.3(5) 4_566 1_455
O5 U2 O2 148.7(5) 4_566 1_455
O10 U2 O2 130.8(5) . 1_455
O1 U2 O2 63.2(5) 1_455 1_455
O13 U2 W1 102.2(5) . 1_455
O9 U2 W1 78.1(6) . 1_455
O11 U2 W1 102.9(4) 4_566 1_455
O5 U2 W1 163.6(5) 4_566 1_455
O10 U2 W1 98.2(3) . 1_455
O1 U2 W1 33.3(3) 1_455 1_455
O2 U2 W1 32.7(3) 1_455 1_455
O13 U2 U1 82.1(5) . .
O9 U2 U1 98.0(5) . .
O11 U2 U1 162.7(4) 4_566 .
O5 U2 U1 112.8(4) 4_566 .
O10 U2 U1 35.6(3) . .
O1 U2 U1 34.4(3) 1_455 .
O2 U2 U1 97.6(3) 1_455 .
W1 U2 U1 66.49(2) 1_455 .
O13 U2 U1 93.7(5) . 4_566
O9 U2 U1 86.4(5) . 4_566
O11 U2 U1 35.7(4) 4_566 4_566
O5 U2 U1 115.9(4) 4_566 4_566
O10 U2 U1 165.3(3) . 4_566
O1 U2 U1 97.1(3) 1_455 4_566
O2 U2 U1 34.6(3) 1_455 4_566
W1 U2 U1 67.15(2) 1_455 4_566
U1 U2 U1 131.29(3) . 4_566
O13 U2 Cs1 41.7(5) . 2_656
O9 U2 Cs1 138.6(6) . 2_656
O11 U2 Cs1 101.1(4) 4_566 2_656
O5 U2 Cs1 134.4(5) 4_566 2_656
O10 U2 Cs1 90.8(3) . 2_656
O1 U2 Cs1 48.4(3) 1_455 2_656
O2 U2 Cs1 66.3(3) 1_455 2_656
W1 U2 Cs1 60.88(3) 1_455 2_656
U1 U2 Cs1 61.96(3) . 2_656
U1 U2 Cs1 83.00(3) 4_566 2_656
O13 U2 Cs1 150.4(5) . 1_455
O9 U2 Cs1 29.7(5) . 1_455
O11 U2 Cs1 121.4(4) 4_566 1_455
O5 U2 Cs1 97.8(4) 4_566 1_455
O10 U2 Cs1 65.8(4) . 1_455
O1 U2 Cs1 69.3(3) 1_455 1_455
O2 U2 Cs1 86.4(3) 1_455 1_455
W1 U2 Cs1 66.38(3) 1_455 1_455
U1 U2 Cs1 68.26(3) . 1_455
U1 U2 Cs1 105.36(3) 4_566 1_455
Cs1 U2 Cs1 117.605(18) 2_656 1_455
O7 W1 O5 113.0(9) . .
O7 W1 O3 92.6(7) . .
O5 W1 O3 91.3(7) . .
O7 W1 O2 127.9(7) . .
O5 W1 O2 119.2(7) . .
O3 W1 O2 86.5(6) . .
O7 W1 O1 96.4(7) . .
O5 W1 O1 94.6(7) . .
O3 W1 O1 166.4(6) . .
O2 W1 O1 79.9(6) . .
O7 W1 U2 105.5(6) . 1_655
O5 W1 U2 124.2(6) . 1_655
O3 W1 U2 126.2(4) . 1_655
O2 W1 U2 42.6(4) . 1_655
O1 W1 U2 41.2(4) . 1_655
O7 W1 Cs1 141.1(5) . 2_756
O5 W1 Cs1 53.5(6) . 2_756
O3 W1 Cs1 121.4(5) . 2_756
O2 W1 Cs1 76.8(4) . 2_756
O1 W1 Cs1 54.7(4) . 2_756
U2 W1 Cs1 71.12(3) 1_655 2_756
O7 W1 Cs2 45.6(5) . .
O5 W1 Cs2 100.2(6) . .
O3 W1 Cs2 48.0(4) . .
O2 W1 Cs2 120.8(4) . .
O1 W1 Cs2 142.0(4) . .
U2 W1 Cs2 135.44(3) 1_655 .
Cs1 W1 Cs2 153.43(4) 2_756 .
O7 W1 Cs2 40.2(6) . 3_756
O5 W1 Cs2 74.0(6) . 3_756
O3 W1 Cs2 103.4(4) . 3_756
O2 W1 Cs2 163.8(4) . 3_756
O1 W1 Cs2 90.0(4) . 3_756
U2 W1 Cs2 123.18(3) 1_655 3_756
Cs1 W1 Cs2 107.71(4) 2_756 3_756
Cs2 W1 Cs2 61.40(4) . 3_756
O7 W1 Cs1 38.0(6) . .
O5 W1 Cs1 141.9(6) . .
O3 W1 Cs1 109.8(5) . .
O2 W1 Cs1 94.1(4) . .
O1 W1 Cs1 72.3(4) . .
U2 W1 Cs1 68.02(3) 1_655 .
Cs1 W1 Cs1 126.91(2) 2_756 .
Cs2 W1 Cs1 74.64(3) . .
Cs2 W1 Cs1 70.54(3) 3_756 .
O8 W2 O4 115.6(10) . .
O8 W2 O11 120.8(9) . .
O4 W2 O11 123.5(8) . .
O8 W2 O10 96.5(7) . .
O4 W2 O10 94.8(7) . .
O11 W2 O10 82.3(6) . .
O8 W2 O3 94.7(7) . .
O4 W2 O3 89.6(7) . .
O11 W2 O3 83.1(6) . .
O10 W2 O3 164.8(6) . .
O8 W2 U1 101.2(6) . .
O4 W2 U1 127.2(6) . .
O11 W2 U1 43.8(4) . .
O10 W2 U1 42.3(4) . .
O3 W2 U1 125.0(4) . .
O8 W2 Cs2 154.5(6) . 2_656
O4 W2 Cs2 58.5(6) . 2_656
O11 W2 Cs2 71.6(5) . 2_656
O10 W2 Cs2 61.4(4) . 2_656
O3 W2 Cs2 109.5(4) . 2_656
U1 W2 Cs2 71.75(3) . 2_656
O8 W2 Cs2 54.1(7) . .
O4 W2 Cs2 128.1(6) . .
O11 W2 Cs2 85.3(5) . .
O10 W2 Cs2 134.2(4) . .
O3 W2 Cs2 48.4(4) . .
U1 W2 Cs2 103.78(3) . .
Cs2 W2 Cs2 150.74(3) 2_656 .
O8 W2 Cs1 55.8(7) . 3_757
O4 W2 Cs1 60.6(6) . 3_757
O11 W2 Cs1 173.2(5) . 3_757
O10 W2 Cs1 92.0(4) . 3_757
O3 W2 Cs1 102.8(4) . 3_757
U1 W2 Cs1 129.63(3) . 3_757
Cs2 W2 Cs1 109.08(4) 2_656 3_757
Cs2 W2 Cs1 96.04(3) . 3_757
O8 W2 Cs1 31.1(6) . 1_455
O4 W2 Cs1 127.1(6) . 1_455
O11 W2 Cs1 103.9(5) . 1_455
O10 W2 Cs1 67.7(4) . 1_455
O3 W2 Cs1 120.5(4) . 1_455
U1 W2 Cs1 72.21(3) . 1_455
Cs2 W2 Cs1 129.07(4) 2_656 1_455
Cs2 W2 Cs1 72.99(3) . 1_455
Cs1 W2 Cs1 70.24(4) 3_757 1_455
O9 Cs1 O8 73.7(5) 1_655 1_655
O9 Cs1 O7 72.5(5) 1_655 .
O8 Cs1 O7 117.8(5) 1_655 .
O9 Cs1 O12 91.2(4) 1_655 2_646
O8 Cs1 O12 160.4(5) 1_655 2_646
O7 Cs1 O12 67.3(4) . 2_646
O9 Cs1 O13 132.3(4) 1_655 2_646
O8 Cs1 O13 138.1(5) 1_655 2_646
O7 Cs1 O13 61.3(4) . 2_646
O12 Cs1 O13 61.5(4) 2_646 2_646
O9 Cs1 O5 125.3(5) 1_655 2_746
O8 Cs1 O5 89.1(5) 1_655 2_746
O7 Cs1 O5 152.3(4) . 2_746
O12 Cs1 O5 89.6(4) 2_646 2_746
O13 Cs1 O5 94.8(4) 2_646 2_746
O9 Cs1 O1 138.3(4) 1_655 2_746
O8 Cs1 O1 135.7(4) 1_655 2_746
O7 Cs1 O1 103.3(4) . 2_746
O12 Cs1 O1 51.7(4) 2_646 2_746
O13 Cs1 O1 51.6(4) 2_646 2_746
O5 Cs1 O1 49.1(4) 2_746 2_746
O9 Cs1 O6 84.7(5) 1_655 1_655
O8 Cs1 O6 66.2(5) 1_655 1_655
O7 Cs1 O6 60.1(4) . 1_655
O12 Cs1 O6 125.9(4) 2_646 1_655
O13 Cs1 O6 82.5(4) 2_646 1_655
O5 Cs1 O6 135.1(4) 2_746 1_655
O1 Cs1 O6 130.4(4) 2_746 1_655
O9 Cs1 O8 56.0(4) 1_655 3_757
O8 Cs1 O8 83.4(5) 1_655 3_757
O7 Cs1 O8 115.9(4) . 3_757
O12 Cs1 O8 77.7(4) 2_646 3_757
O13 Cs1 O8 137.1(4) 2_646 3_757
O5 Cs1 O8 70.9(4) 2_746 3_757
O1 Cs1 O8 93.4(4) 2_746 3_757
O6 Cs1 O8 136.2(4) 1_655 3_757
O9 Cs1 W1 147.4(3) 1_655 2_746
O8 Cs1 W1 106.9(3) 1_655 2_746
O7 Cs1 W1 128.9(3) . 2_746
O12 Cs1 W1 79.0(3) 2_646 2_746
O13 Cs1 W1 69.3(3) 2_646 2_746
O5 Cs1 W1 25.6(3) 2_746 2_746
O1 Cs1 W1 28.8(2) 2_746 2_746
O6 Cs1 W1 126.2(3) 1_655 2_746
O8 Cs1 W1 91.5(3) 3_757 2_746
O9 Cs1 U1 105.9(3) 1_655 2_646
O8 Cs1 U1 151.7(4) 1_655 2_646
O7 Cs1 U1 87.9(3) . 2_646
O12 Cs1 U1 22.1(3) 2_646 2_646
O13 Cs1 U1 63.1(3) 2_646 2_646
O5 Cs1 U1 67.7(3) 2_746 2_646
O1 Cs1 U1 33.0(2) 2_746 2_646
O6 Cs1 U1 141.9(3) 1_655 2_646
O8 Cs1 U1 74.1(3) 3_757 2_646
W1 Cs1 U1 57.80(2) 2_746 2_646
O9 Cs1 W2 76.5(3) 1_655 3_757
O8 Cs1 W2 99.7(4) 1_655 3_757
O7 Cs1 W2 120.4(3) . 3_757
O12 Cs1 W2 63.8(3) 2_646 3_757
O13 Cs1 W2 116.7(3) 2_646 3_757
O5 Cs1 W2 55.4(3) 2_746 3_757
O1 Cs1 W2 70.4(3) 2_746 3_757
O6 Cs1 W2 159.2(3) 1_655 3_757
O8 Cs1 W2 23.0(3) 3_757 3_757
W1 Cs1 W2 71.31(3) 2_746 3_757
U1 Cs1 W2 54.15(2) 2_646 3_757
O7 Cs2 O3 50.4(4) . .
O7 Cs2 O12 69.2(4) . 2_646
O3 Cs2 O12 88.1(4) . 2_646
O7 Cs2 O7 94.0(5) . 3_756
O3 Cs2 O7 121.3(4) . 3_756
O12 Cs2 O7 125.0(4) 2_646 3_756
O7 Cs2 O13 70.9(4) . 4_665
O3 Cs2 O13 64.3(4) . 4_665
O12 Cs2 O13 140.0(4) 2_646 4_665
O7 Cs2 O13 59.9(4) 3_756 4_665
O7 Cs2 O8 98.8(5) . .
O3 Cs2 O8 49.6(4) . .
O12 Cs2 O8 96.7(5) 2_646 .
O7 Cs2 O8 138.1(5) 3_756 .
O13 Cs2 O8 87.1(4) 4_665 .
O7 Cs2 O4 142.7(4) . 2_646
O3 Cs2 O4 165.8(4) . 2_646
O12 Cs2 O4 93.2(4) 2_646 2_646
O7 Cs2 O4 68.9(4) 3_756 2_646
O13 Cs2 O4 120.7(4) 4_665 2_646
O8 Cs2 O4 116.3(4) . 2_646
O7 Cs2 O13 59.6(4) . 2_646
O3 Cs2 O13 109.6(3) . 2_646
O12 Cs2 O13 59.3(4) 2_646 2_646
O7 Cs2 O13 67.0(4) 3_756 2_646
O13 Cs2 O13 101.4(3) 4_665 2_646
O8 Cs2 O13 151.3(4) . 2_646
O4 Cs2 O13 83.1(4) 2_646 2_646
O7 Cs2 O10 102.1(4) . 2_646
O3 Cs2 O10 138.0(3) . 2_646
O12 Cs2 O10 50.1(4) 2_646 2_646
O7 Cs2 O10 86.9(4) 3_756 2_646
O13 Cs2 O10 144.6(4) 4_665 2_646
O8 Cs2 O10 128.2(4) . 2_646
O4 Cs2 O10 46.4(4) 2_646 2_646
O13 Cs2 O10 50.0(3) 2_646 2_646
O7 Cs2 O6 146.6(4) . 3_656
O3 Cs2 O6 126.4(4) . 3_656
O12 Cs2 O6 140.1(4) 2_646 3_656
O7 Cs2 O6 57.7(4) 3_756 3_656
O13 Cs2 O6 78.8(4) 4_665 3_656
O8 Cs2 O6 93.4(4) . 3_656
O4 Cs2 O6 48.2(4) 2_646 3_656
O13 Cs2 O6 115.1(4) 2_646 3_656
O10 Cs2 O6 94.3(4) 2_646 3_656
O7 Cs2 W2 130.3(3) . 2_646
O3 Cs2 W2 147.8(3) . 2_646
O12 Cs2 W2 68.0(3) 2_646 2_646
O7 Cs2 W2 90.6(3) 3_756 2_646
O13 Cs2 W2 146.9(3) 4_665 2_646
O8 Cs2 W2 110.1(3) . 2_646
O4 Cs2 W2 26.4(3) 2_646 2_646
O13 Cs2 W2 77.3(2) 2_646 2_646
O10 Cs2 W2 28.7(2) 2_646 2_646
O6 Cs2 W2 72.3(3) 3_656 2_646
O7 Cs2 W1 24.3(3) . .
O3 Cs2 W1 26.6(2) . .
O12 Cs2 W1 80.4(3) 2_646 .
O7 Cs2 W1 105.4(3) 3_756 .
O13 Cs2 W1 61.8(3) 4_665 .
O8 Cs2 W1 76.0(3) . .
O4 Cs2 W1 167.0(3) 2_646 .
O13 Cs2 W1 83.9(2) 2_646 .
O10 Cs2 W1 123.2(2) 2_646 .
O6 Cs2 W1 139.5(3) 3_656 .
W2 Cs2 W1 148.20(5) 2_646 .
W1 O1 U1 138.3(7) . 1_655
W1 O1 U2 105.5(6) . 1_655
U1 O1 U2 111.1(6) 1_655 1_655
W1 O1 Cs1 96.5(5) . 2_756
U1 O1 Cs1 96.3(4) 1_655 2_756
U2 O1 Cs1 99.7(4) 1_655 2_756
W1 O2 U1 144.5(7) . 4_666
W1 O2 U2 104.7(5) . 1_655
U1 O2 U2 110.2(5) 4_666 1_655
W1 O3 W2 148.3(9) . .
W1 O3 Cs2 105.5(5) . .
W2 O3 Cs2 103.7(5) . .
W2 O4 U1 145.3(10) . 4_666
W2 O4 Cs2 95.1(7) . 2_656
U1 O4 Cs2 107.4(6) 4_666 2_656
W1 O5 U2 135.1(9) . 4_665
W1 O5 Cs1 100.9(7) . 2_756
U2 O5 Cs1 122.2(7) 4_665 2_756
U1 O6 Cs1 125.9(7) . 1_455
U1 O6 Cs2 116.9(7) . 3_656
Cs1 O6 Cs2 93.1(4) 1_455 3_656
W1 O7 Cs2 110.1(7) . .
W1 O7 Cs1 122.1(8) . .
Cs2 O7 Cs1 109.6(5) . .
W1 O7 Cs2 119.2(8) . 3_756
Cs2 O7 Cs2 86.0(4) . 3_756
Cs1 O7 Cs2 104.0(5) . 3_756
W2 O8 Cs1 131.9(8) . 1_455
W2 O8 Cs2 101.0(8) . .
Cs1 O8 Cs2 103.8(6) 1_455 .
W2 O8 Cs1 101.2(8) . 3_757
Cs1 O8 Cs1 96.6(5) 1_455 3_757
Cs2 O8 Cs1 125.9(5) . 3_757
U2 O9 Cs1 133.2(8) . 1_455
W2 O10 U2 143.7(7) . .
W2 O10 U1 104.8(6) . .
U2 O10 U1 109.6(5) . .
W2 O10 Cs2 89.8(5) . 2_656
U2 O10 Cs2 99.2(5) . 2_656
U1 O10 Cs2 93.8(4) . 2_656
W2 O11 U2 145.1(8) . 4_665
W2 O11 U1 103.1(6) . .
U2 O11 U1 110.2(6) 4_665 .
U1 O12 Cs2 121.3(7) . 2_656
U1 O12 Cs1 113.7(7) . 2_656
Cs2 O12 Cs1 105.7(5) 2_656 2_656
U2 O13 Cs1 116.9(6) . 2_656
U2 O13 Cs2 136.4(7) . 4_566
Cs1 O13 Cs2 100.9(4) 2_656 4_566
U2 O13 Cs2 113.8(6) . 2_656
Cs1 O13 Cs2 98.9(4) 2_656 2_656
Cs2 O13 Cs2 78.6(3) 4_566 2_656

loop_
_geom_bond_atom_site_label_1
_geom_bond_atom_site_label_2
_geom_bond_distance
_geom_bond_site_symmetry_2
U1 O12 1.750(17) .
U1 O6 1.788(18) .
U1 O4 2.318(18) 4_565
U1 O1 2.332(14) 1_455
U1 O2 2.357(13) 4_565
U1 O10 2.380(14) .
U1 O11 2.428(15) .
U1 W2 3.4187(10) .
U1 U2 3.8542(10) .
U1 U2 3.8990(10) 4_665
U1 Cs1 4.2531(17) 2_656
U1 Cs2 4.3701(17) 2_656
U2 O13 1.789(15) .
U2 O9 1.79(2) .
U2 O11 2.325(14) 4_566
U2 O5 2.338(18) 4_566
U2 O10 2.338(14) .
U2 O1 2.343(15) 1_455
U2 O2 2.397(13) 1_455
U2 W1 3.4284(10) 1_455
U2 U1 3.8990(10) 4_566
U2 Cs1 4.3648(17) 2_656
U2 Cs1 4.4496(17) 1_455
W1 O7 1.770(17) .
W1 O5 1.775(18) .
W1 O3 1.878(13) .
W1 O2 1.915(13) .
W1 O1 1.954(14) .
W1 U2 3.4284(10) 1_655
W1 Cs1 4.0299(17) 2_756
W1 Cs2 4.0449(17) .
W1 Cs2 4.3932(18) 3_756
W1 Cs1 4.3963(17) .
W2 O8 1.735(19) .
W2 O4 1.784(19) .
W2 O11 1.918(14) .
W2 O10 1.922(14) .
W2 O3 1.953(13) .
W2 Cs2 3.9956(17) 2_656
W2 Cs2 4.0500(17) .
W2 Cs1 4.3551(19) 3_757
W2 Cs1 4.4142(17) 1_455
Cs1 O9 3.027(19) 1_655
Cs1 O8 3.062(17) 1_655
Cs1 O7 3.193(17) .
Cs1 O12 3.235(16) 2_646
Cs1 O13 3.253(15) 2_646
Cs1 O5 3.297(19) 2_746
Cs1 O1 3.309(14) 2_746
Cs1 O6 3.407(17) 1_655
Cs1 O8 3.67(2) 3_757
Cs1 W1 4.0299(17) 2_746
Cs1 U1 4.2531(17) 2_646
Cs1 W2 4.3551(19) 3_757
Cs2 O7 3.080(17) .
Cs2 O3 3.117(15) .
Cs2 O12 3.196(16) 2_646
Cs2 O7 3.250(18) 3_756
Cs2 O13 3.330(15) 4_665
Cs2 O8 3.34(2) .
Cs2 O4 3.421(19) 2_646
Cs2 O13 3.488(15) 2_646
Cs2 O10 3.509(14) 2_646
Cs2 O6 3.580(16) 3_656
Cs2 W2 3.9956(17) 2_646
O1 U1 2.332(14) 1_655
O1 U2 2.343(15) 1_655
O1 Cs1 3.309(13) 2_756
O2 U1 2.357(13) 4_666
O2 U2 2.397(13) 1_655
O4 U1 2.318(18) 4_666
O4 Cs2 3.421(19) 2_656
O5 U2 2.338(18) 4_665
O5 Cs1 3.297(19) 2_756
O6 Cs1 3.407(17) 1_455
O6 Cs2 3.580(16) 3_656
O7 Cs2 3.250(18) 3_756
O8 Cs1 3.062(17) 1_455
O8 Cs1 3.67(2) 3_757
O9 Cs1 3.027(19) 1_455
O10 Cs2 3.509(14) 2_656
O11 U2 2.325(14) 4_665
O12 Cs2 3.196(16) 2_656
O12 Cs1 3.235(16) 2_656
O13 Cs1 3.253(15) 2_656
O13 Cs2 3.330(15) 4_566
O13 Cs2 3.488(15) 2_656
